data_1523977
loop_
_publ_author_name
'Amit, M.'
'Horowitz, A.'
'Ron, E.'
'Makovsky, J.'

_publ_section_title
;
 Preparation and crystal structures of some compounds of the A3 B X5 type
 (A= Cs, Tl, NH4, B= Mn, Fe, Co, X= Cl, Br)
;
_journal_name_full 'Israel Journal of Chemistry'
_journal_page_first 749
_journal_page_last 763
_journal_volume 11
_journal_year 1973
_chemical_formula_sum 'Cl5 Co Tl3'
_chemical_name_systematic 'Tl3 Co Cl5'
_space_group_IT_number 140
_symmetry_space_group_name_Hall '-I 4 2c'
_symmetry_space_group_name_H-M 'I 4/m c m'
_cell_angle_alpha 90
_cell_angle_beta 90
_cell_angle_gamma 90
_cell_formula_units_Z 4
_cell_length_a 8.431
_cell_length_b 8.431
_cell_length_c 14.497
_cell_volume 1030.472
_citation_journal_id_ASTM ISJCAT
_cod_data_source_file Amit_ISJCAT_1973_586.cif
_cod_data_source_block Cl5Co1Tl3
_cod_original_formula_sum 'Cl5 Co1 Tl3'
_cod_database_code 1523977

loop_
_symmetry_equiv_pos_as_xyz
x,y,z
-y,x,z
-x,-y,z
y,-x,z
x,-y,-z+1/2
y,x,-z+1/2
-x,y,-z+1/2
-y,-x,-z+1/2
-x,-y,-z
y,-x,-z
x,y,-z
-y,x,-z
-x,y,z-1/2
-y,-x,z-1/2
x,-y,z-1/2
y,x,z-1/2
x+1/2,y+1/2,z+1/2
-y+1/2,x+1/2,z+1/2
-x+1/2,-y+1/2,z+1/2
y+1/2,-x+1/2,z+1/2
x+1/2,-y+1/2,-z+1
y+1/2,x+1/2,-z+1
-x+1/2,y+1/2,-z+1
-y+1/2,-x+1/2,-z+1
-x+1/2,-y+1/2,-z+1/2
y+1/2,-x+1/2,-z+1/2
x+1/2,y+1/2,-z+1/2
-y+1/2,x+1/2,-z+1/2
-x+1/2,y+1/2,z
-y+1/2,-x+1/2,z
x+1/2,-y+1/2,z
y+1/2,x+1/2,z

loop_
_atom_site_label
_atom_site_type_symbol
_atom_site_fract_x
_atom_site_fract_y
_atom_site_fract_z
_atom_site_occupancy
_atom_site_U_iso_or_equiv
Cl2 Cl-1 0 0 0 1 0.0
Tl2 Tl+1 0 0 0.25 1 0.0
Tl1 Tl+1 0.16 0.66 0.5 1 0.0
Co1 Co+2 0 0.5 0.25 1 0.0
Cl1 Cl-1 0.15 0.65 0.16 1 0.0
